data_7701786
loop_
_publ_author_name
'Mikata, Yuji'
'Kaneda, Minori'
'Konno, Hideo'
'Matsumoto, Arimasa'
'Sato, Shin-Ichiro'
'Kawamura, Masaya'
'Iwatsuki, Satoshi'

_publ_section_title
;
 Methoxy-substituted tetrakisquinoline analogs of EGTA and BAPTA for
 fluorescence detection of Cd<sup>2+</sup>&#x2009;.
;
_journal_issue 12
_journal_name_full 'Dalton transactions (Cambridge, England : 2003)'
_journal_page_first 3840
_journal_page_last 3852
_journal_paper_doi 10.1039/c8dt04735a
_journal_volume 48
_journal_year 2019
_chemical_formula_moiety 'C47 H49 Cl3 N6 O16 Zn2'
_chemical_formula_sum 'C47 H49 Cl3 N6 O16 Zn2'
_chemical_formula_weight 1191.05
_space_group_crystal_system triclinic
_space_group_IT_number 2
_space_group_name_Hall '-P 1'
_space_group_name_H-M_alt 'P -1'
_atom_sites_solution_hydrogens geom
_atom_sites_solution_primary direct
_atom_sites_solution_secondary difmap
_audit_update_record
;
2018-11-22 deposited with the CCDC.
2019-01-30 downloaded from the CCDC.
;
_cell_angle_alpha 78.577(3)
_cell_angle_beta 79.314(3)
_cell_angle_gamma 78.273(4)
_cell_formula_units_Z 2
_cell_length_a 11.91350(10)
_cell_length_b 12.44190(10)
_cell_length_c 17.5021(2)
_cell_measurement_reflns_used 6327
_cell_measurement_temperature 153
_cell_measurement_theta_max 27.48
_cell_measurement_theta_min 3.16
_cell_volume 2461.16(6)
_computing_cell_refinement CrystalClear
_computing_data_collection 'CrystalClear (Rigaku/MSC Inc., 2006)'
_computing_data_reduction CrystalClear
_computing_molecular_graphics 'CrystalStructure 4.2.5'
_computing_publication_material 'CrystalStructure 4.2.5 (Rigaku, 2017)'
_computing_structure_refinement 'SHELXL Version 2016/6 (Sheldrick, 2008)'
_computing_structure_solution 'SIR92 (Altomare, et al., 1994)'
_diffrn_ambient_temperature 153
_diffrn_detector_area_resol_mean 7.314
_diffrn_measured_fraction_theta_full 0.990
_diffrn_measured_fraction_theta_max 0.981
_diffrn_measurement_device_type 'Rigaku Mercury70'
_diffrn_measurement_method \w
_diffrn_radiation_type 'Mo K\a'
_diffrn_radiation_wavelength 0.71075
_diffrn_reflns_av_R_equivalents 0.0153
_diffrn_reflns_Laue_measured_fraction_full 0.990
_diffrn_reflns_Laue_measured_fraction_max 0.981
_diffrn_reflns_limit_h_max 15
_diffrn_reflns_limit_h_min -15
_diffrn_reflns_limit_k_max 15
_diffrn_reflns_limit_k_min -16
_diffrn_reflns_limit_l_max 22
_diffrn_reflns_limit_l_min -22
_diffrn_reflns_number 24466
_diffrn_reflns_point_group_measured_fraction_full 0.990
_diffrn_reflns_point_group_measured_fraction_max 0.981
_diffrn_reflns_theta_full 25.242
_diffrn_reflns_theta_max 27.484
_diffrn_reflns_theta_min 3.163
_diffrn_standards_number 0
_exptl_absorpt_coefficient_mu 1.216
_exptl_absorpt_correction_T_max 0.784
_exptl_absorpt_correction_T_min 0.674
_exptl_absorpt_correction_type multi-scan
_exptl_absorpt_process_details 'REQAB (Rigaku, 1998)'
_exptl_crystal_colour colorless
_exptl_crystal_density_diffrn 1.607
_exptl_crystal_density_method 'not measured'
_exptl_crystal_description unknown
_exptl_crystal_F_000 1224.00
_exptl_crystal_size_max 0.700
_exptl_crystal_size_mid 0.400
_exptl_crystal_size_min 0.200
_refine_diff_density_max 1.79
_refine_diff_density_min -0.88
_refine_ls_extinction_method none
_refine_ls_goodness_of_fit_ref 1.028
_refine_ls_hydrogen_treatment mixed
_refine_ls_number_parameters 673
_refine_ls_number_reflns 11062
_refine_ls_number_restraints 0
_refine_ls_R_factor_all 0.0437
_refine_ls_R_factor_gt 0.0405
_refine_ls_shift/su_max 0.001
_refine_ls_structure_factor_coef Fsqd
_refine_ls_weighting_details 'w = 1/[\s^2^(Fo^2^)+(0.0560P)^2^+3.1757P] where P=(Fo^2^+2Fc^2^)/3'
_refine_ls_weighting_scheme calc
_refine_ls_wR_factor_gt 0.1077
_refine_ls_wR_factor_ref 0.1108
_reflns_Friedel_coverage 0.000
_reflns_number_gt 10201
_reflns_number_total 11062
_reflns_threshold_expression F^2^>2.0\s(F^2^)
_cod_data_source_file c8dt04735a2.cif
_cod_data_source_block EGTQ-Zn(ClO4)2-160805
_cod_original_cell_volume 2461.17(6)
_cod_database_code 7701786

loop_
_space_group_symop_id
_space_group_symop_operation_xyz
1 +X,+Y,+Z
2 -X,-Y,-Z

loop_
_atom_site_label
_atom_site_type_symbol
_atom_site_fract_x
_atom_site_fract_y
_atom_site_fract_z
_atom_site_U_iso_or_equiv
_atom_site_adp_type
_atom_site_occupancy
_atom_site_site_symmetry_order
_atom_site_calc_flag
_atom_site_refinement_flags_posn
_atom_site_refinement_flags_adp
Zn1 Zn 0.19475(2) 0.20061(2) 0.68694(2) 0.02178(8) Uani 1 1 d . .
Zn2 Zn 0.25682(2) 0.39797(2) 0.78364(2) 0.02104(7) Uani 1 1 d . .
Cl1 Cl 0.33531(5) 0.23114(5) 0.28908(4) 0.03216(13) Uani 1 1 d . .
Cl2 Cl 0.29510(5) -0.19288(5) 0.47613(4) 0.03157(13) Uani 1 1 d . .
Cl3 Cl 0.79215(7) 0.15178(6) 0.14704(5) 0.04554(17) Uani 1 1 d . .
O1 O 0.35541(14) 0.09638(14) 0.72193(10) 0.0258(3) Uani 1 1 d . .
O2 O 0.42256(14) 0.30902(14) 0.70249(10) 0.0271(3) Uani 1 1 d . .
O3 O 0.18402(14) 0.27742(14) 0.77561(10) 0.0230(3) Uani 1 1 d . .
O4 O 0.43844(16) 0.23252(17) 0.32043(14) 0.0428(5) Uani 1 1 d . .
O5 O 0.24728(17) 0.19962(18) 0.35263(13) 0.0416(5) Uani 1 1 d . .
O6 O 0.2938(2) 0.3410(2) 0.24981(18) 0.0711(9) Uani 1 1 d . .
O7 O 0.3598(2) 0.1532(2) 0.23569(14) 0.0573(6) Uani 1 1 d . .
O8 O 0.19632(19) -0.17242(17) 0.53572(12) 0.0425(5) Uani 1 1 d . .
O9 O 0.3372(2) -0.09061(19) 0.44394(14) 0.0547(6) Uani 1 1 d . .
O10 O 0.26287(19) -0.23361(19) 0.41350(13) 0.0449(5) Uani 1 1 d . .
O11 O 0.3840(2) -0.2729(3) 0.50993(16) 0.0714(8) Uani 1 1 d . .
O12 O 0.7258(3) 0.0858(2) 0.1228(2) 0.0863(11) Uani 1 1 d . .
O13 O 0.7735(3) 0.2630(2) 0.10803(17) 0.0736(8) Uani 1 1 d . .
O14 O 0.7644(4) 0.1574(3) 0.22919(17) 0.0951(12) Uani 1 1 d . .
O15 O 0.9094(3) 0.1058(4) 0.1324(4) 0.145(2) Uani 1 1 d . .
O16 O 0.8429(3) -0.12307(19) 0.08869(14) 0.0561(6) Uani 1 1 d . .
H16 H 0.820167 -0.059311 0.100805 0.067 Uiso 1 1 calc R U
N1 N 0.26694(17) 0.11195(16) 0.59165(11) 0.0243(4) Uani 1 1 d . .
N2 N 0.32508(17) 0.53247(16) 0.70994(12) 0.0246(4) Uani 1 1 d . .
N3 N 0.05158(17) 0.12753(16) 0.68774(12) 0.0247(4) Uani 1 1 d . .
N4 N 0.19301(16) 0.32874(15) 0.58929(11) 0.0217(4) Uani 1 1 d . .
N5 N 0.37633(17) 0.40142(16) 0.85456(11) 0.0238(4) Uani 1 1 d . .
N6 N 0.11818(16) 0.52767(16) 0.80388(11) 0.0220(4) Uani 1 1 d . .
C1 C 0.3361(2) 0.00268(19) 0.62038(15) 0.0287(5) Uani 1 1 d . .
H1A H 0.381010 -0.030995 0.574842 0.034 Uiso 1 1 calc R U
H1B H 0.283360 -0.048210 0.650475 0.034 Uiso 1 1 calc R U
C2 C 0.4180(2) 0.0170(2) 0.67250(15) 0.0300(5) Uani 1 1 d . .
H2A H 0.444346 -0.055066 0.705287 0.036 Uiso 1 1 calc R U
H2B H 0.486911 0.044665 0.639947 0.036 Uiso 1 1 calc R U
C3 C 0.4262(2) 0.1214(2) 0.77149(14) 0.0289(5) Uani 1 1 d . .
H3A H 0.478376 0.052418 0.790425 0.035 Uiso 1 1 calc R U
H3B H 0.375790 0.147962 0.818122 0.035 Uiso 1 1 calc R U
C4 C 0.4980(2) 0.2084(2) 0.72995(16) 0.0304(5) Uani 1 1 d . .
H4A H 0.544801 0.223368 0.766617 0.036 Uiso 1 1 calc R U
H4B H 0.551660 0.181127 0.684734 0.036 Uiso 1 1 calc R U
C5 C 0.4878(2) 0.3931(2) 0.66014(16) 0.0317(5) Uani 1 1 d . .
H5A H 0.535207 0.368847 0.611826 0.038 Uiso 1 1 calc R U
H5B H 0.540267 0.407226 0.693388 0.038 Uiso 1 1 calc R U
C6 C 0.4020(2) 0.4972(2) 0.63896(15) 0.0304(5) Uani 1 1 d . .
H6A H 0.444488 0.557842 0.611335 0.037 Uiso 1 1 calc R U
H6B H 0.354137 0.483417 0.602464 0.037 Uiso 1 1 calc R U
C7 C 0.1655(2) 0.0944(2) 0.56130(14) 0.0276(5) Uani 1 1 d . .
H7A H 0.188172 0.029298 0.533688 0.033 Uiso 1 1 calc R U
H7B H 0.140152 0.160429 0.522563 0.033 Uiso 1 1 calc R U
C8 C 0.0657(2) 0.07512(19) 0.62641(14) 0.0253(5) Uani 1 1 d . .
C9 C -0.0128(2) 0.0087(2) 0.61823(16) 0.0302(5) Uani 1 1 d . .
H9 H 0.001299 -0.029464 0.574522 0.036 Uiso 1 1 calc R U
C10 C -0.1089(2) -0.0005(2) 0.67346(17) 0.0338(6) Uani 1 1 d . .
H10 H -0.162445 -0.044834 0.668370 0.041 Uiso 1 1 calc R U
C11 C -0.2280(2) 0.0522(2) 0.79733(18) 0.0378(6) Uani 1 1 d . .
H11 H -0.283061 0.007968 0.794797 0.045 Uiso 1 1 calc R U
C12 C -0.2450(2) 0.1109(3) 0.85709(19) 0.0413(6) Uani 1 1 d . .
H12 H -0.311810 0.107590 0.896100 0.050 Uiso 1 1 calc R U
C13 C -0.1643(2) 0.1766(3) 0.86179(18) 0.0407(6) Uani 1 1 d . .
H13 H -0.177588 0.218226 0.903612 0.049 Uiso 1 1 calc R U
C14 C -0.0661(2) 0.1814(2) 0.80645(16) 0.0349(6) Uani 1 1 d . .
H14 H -0.011803 0.225472 0.810541 0.042 Uiso 1 1 calc R U
C15 C -0.0463(2) 0.1212(2) 0.74409(14) 0.0264(5) Uani 1 1 d . .
C16 C -0.1285(2) 0.0563(2) 0.73819(15) 0.0293(5) Uani 1 1 d . .
C17 C 0.3356(2) 0.18566(19) 0.53319(14) 0.0271(5) Uani 1 1 d . .
H17A H 0.347211 0.162791 0.480834 0.032 Uiso 1 1 calc R U
H17B H 0.412712 0.179586 0.548732 0.032 Uiso 1 1 calc R U
C18 C 0.2723(2) 0.30504(19) 0.52866(13) 0.0236(4) Uani 1 1 d . .
C19 C 0.2968(2) 0.3857(2) 0.46142(14) 0.0253(5) Uani 1 1 d . .
H19 H 0.355663 0.366757 0.419222 0.030 Uiso 1 1 calc R U
C20 C 0.2345(2) 0.4911(2) 0.45807(14) 0.0263(5) Uani 1 1 d . .
H20 H 0.251919 0.546912 0.414225 0.032 Uiso 1 1 calc R U
C21 C 0.0711(2) 0.6229(2) 0.51837(15) 0.0278(5) Uani 1 1 d . .
H21 H 0.083156 0.680853 0.474922 0.033 Uiso 1 1 calc R U
C22 C -0.0165(2) 0.6415(2) 0.57941(15) 0.0299(5) Uani 1 1 d . .
H22 H -0.064352 0.712708 0.578288 0.036 Uiso 1 1 calc R U
C23 C -0.0368(2) 0.5562(2) 0.64403(15) 0.0276(5) Uani 1 1 d . .
H23 H -0.099355 0.569920 0.685273 0.033 Uiso 1 1 calc R U
C24 C 0.03314(19) 0.4535(2) 0.64771(14) 0.0246(4) Uani 1 1 d . .
H24 H 0.019625 0.396586 0.691604 0.030 Uiso 1 1 calc R U
C25 C 0.12532(19) 0.43287(19) 0.58592(13) 0.0222(4) Uani 1 1 d . .
C26 C 0.1439(2) 0.51743(19) 0.51988(14) 0.0235(4) Uani 1 1 d . .
C27 C 0.3895(2) 0.5728(2) 0.76071(15) 0.0299(5) Uani 1 1 d . .
H27A H 0.338262 0.635617 0.783434 0.036 Uiso 1 1 calc R U
H27B H 0.457021 0.601774 0.727243 0.036 Uiso 1 1 calc R U
C28 C 0.4318(2) 0.4861(2) 0.82691(15) 0.0304(5) Uani 1 1 d . .
C29 C 0.5275(3) 0.5000(3) 0.8594(2) 0.0511(8) Uani 1 1 d . .
H29 H 0.566084 0.561521 0.838180 0.061 Uiso 1 1 calc R U
C30 C 0.5631(3) 0.4244(3) 0.9208(2) 0.0599(10) Uani 1 1 d . .
H30 H 0.627175 0.433059 0.942833 0.072 Uiso 1 1 calc R U
C31 C 0.5393(3) 0.2519(3) 1.01689(19) 0.0540(9) Uani 1 1 d . .
H31 H 0.602479 0.257995 1.040957 0.065 Uiso 1 1 calc R U
C32 C 0.4817(3) 0.1656(3) 1.04447(18) 0.0511(8) Uani 1 1 d . .
H32 H 0.505182 0.111117 1.087435 0.061 Uiso 1 1 calc R U
C33 C 0.3875(3) 0.1561(3) 1.00999(16) 0.0423(7) Uani 1 1 d . .
H33 H 0.347963 0.094859 1.029594 0.051 Uiso 1 1 calc R U
C34 C 0.3518(2) 0.2350(2) 0.94787(15) 0.0324(5) Uani 1 1 d . .
H34 H 0.287058 0.228689 0.925554 0.039 Uiso 1 1 calc R U
C35 C 0.4111(2) 0.3241(2) 0.91781(14) 0.0280(5) Uani 1 1 d . .
C36 C 0.5063(3) 0.3331(3) 0.95261(17) 0.0423(7) Uani 1 1 d . .
C37 C 0.2275(2) 0.6209(2) 0.68791(14) 0.0279(5) Uani 1 1 d . .
H37A H 0.204516 0.609029 0.639086 0.034 Uiso 1 1 calc R U
H37B H 0.252664 0.694243 0.677188 0.034 Uiso 1 1 calc R U
C38 C 0.1248(2) 0.62090(19) 0.75282(14) 0.0253(5) Uani 1 1 d . .
C39 C 0.0366(2) 0.7154(2) 0.75352(16) 0.0327(5) Uani 1 1 d . .
H39 H 0.045623 0.781897 0.717242 0.039 Uiso 1 1 calc R U
C40 C -0.0618(2) 0.7100(2) 0.80697(17) 0.0355(6) Uani 1 1 d . .
H40 H -0.122666 0.772540 0.807623 0.043 Uiso 1 1 calc R U
C41 C -0.1733(2) 0.5985(3) 0.91876(17) 0.0393(6) Uani 1 1 d . .
H41 H -0.237713 0.657653 0.920514 0.047 Uiso 1 1 calc R U
C42 C -0.1774(2) 0.5020(3) 0.97122(16) 0.0393(6) Uani 1 1 d . .
H42 H -0.244365 0.495074 1.009693 0.047 Uiso 1 1 calc R U
C43 C -0.0840(2) 0.4127(3) 0.96915(16) 0.0350(6) Uani 1 1 d . .
H43 H -0.088014 0.345933 1.006052 0.042 Uiso 1 1 calc R U
C44 C 0.0133(2) 0.4219(2) 0.91384(14) 0.0279(5) Uani 1 1 d . .
H44 H 0.076183 0.361221 0.912555 0.034 Uiso 1 1 calc R U
C45 C 0.02039(19) 0.5207(2) 0.85903(13) 0.0248(5) Uani 1 1 d . .
C46 C -0.0733(2) 0.6112(2) 0.86140(15) 0.0305(5) Uani 1 1 d . .
C47 C 0.9128(4) -0.1153(3) 0.0170(2) 0.0618(10) Uani 1 1 d . .
H47A H 0.906422 -0.175477 -0.009754 0.074 Uiso 1 1 calc R U
H47B H 0.993371 -0.121655 0.024774 0.074 Uiso 1 1 calc R U
H47C H 0.888500 -0.043311 -0.015258 0.074 Uiso 1 1 calc R U
H8 H 0.174(3) 0.241(3) 0.812(2) 0.038(9) Uiso 1 1 d . .

loop_
_atom_site_aniso_label
_atom_site_aniso_U_11
_atom_site_aniso_U_22
_atom_site_aniso_U_33
_atom_site_aniso_U_23
_atom_site_aniso_U_13
_atom_site_aniso_U_12
Zn1 0.02431(14) 0.01781(13) 0.02226(13) -0.00471(10) 0.00011(10) -0.00339(10)
Zn2 0.02244(13) 0.01830(13) 0.02195(13) -0.00211(10) -0.00267(10) -0.00437(10)
Cl1 0.0247(3) 0.0307(3) 0.0379(3) -0.0046(2) -0.0014(2) -0.0015(2)
Cl2 0.0366(3) 0.0246(3) 0.0293(3) -0.0054(2) 0.0067(2) -0.0052(2)
Cl3 0.0545(4) 0.0375(4) 0.0434(4) -0.0026(3) -0.0095(3) -0.0071(3)
O1 0.0263(8) 0.0212(8) 0.0279(8) -0.0071(6) -0.0029(6) 0.0023(6)
O2 0.0268(8) 0.0232(8) 0.0283(8) -0.0025(7) 0.0019(7) -0.0042(6)
O3 0.0279(8) 0.0187(8) 0.0214(8) -0.0045(6) 0.0016(6) -0.0056(6)
O4 0.0269(9) 0.0392(11) 0.0673(14) -0.0239(10) -0.0070(9) -0.0030(8)
O5 0.0361(10) 0.0413(11) 0.0466(11) -0.0096(9) 0.0066(9) -0.0144(9)
O6 0.0488(14) 0.0510(15) 0.0844(19) 0.0285(14) 0.0035(13) 0.0074(11)
O7 0.0466(13) 0.0825(18) 0.0507(13) -0.0376(13) -0.0019(10) -0.0085(12)
O8 0.0486(12) 0.0325(10) 0.0405(11) -0.0128(8) 0.0204(9) -0.0113(9)
O9 0.0724(16) 0.0435(13) 0.0480(12) -0.0146(10) 0.0244(11) -0.0329(12)
O10 0.0487(12) 0.0471(12) 0.0420(11) -0.0197(10) 0.0049(9) -0.0142(10)
O11 0.0651(16) 0.0781(19) 0.0511(14) -0.0007(13) -0.0103(12) 0.0250(14)
O12 0.108(2) 0.0446(15) 0.124(3) 0.0011(16) -0.074(2) -0.0182(15)
O13 0.109(2) 0.0487(15) 0.0624(16) 0.0144(12) -0.0103(16) -0.0362(16)
O14 0.162(4) 0.079(2) 0.0471(16) -0.0009(15) 0.0063(19) -0.058(2)
O15 0.076(2) 0.133(4) 0.255(6) -0.121(4) -0.046(3) 0.022(2)
O16 0.0899(19) 0.0354(12) 0.0481(13) 0.0078(10) -0.0194(13) -0.0292(12)
N1 0.0286(10) 0.0170(9) 0.0248(9) -0.0034(7) -0.0004(8) -0.0017(7)
N2 0.0250(9) 0.0190(9) 0.0279(10) -0.0020(8) -0.0004(8) -0.0043(7)
N3 0.0258(9) 0.0202(9) 0.0274(10) -0.0038(8) -0.0026(8) -0.0040(7)
N4 0.0234(9) 0.0182(9) 0.0221(9) -0.0034(7) -0.0011(7) -0.0025(7)
N5 0.0245(9) 0.0242(10) 0.0226(9) -0.0064(7) -0.0014(7) -0.0032(7)
N6 0.0232(9) 0.0192(9) 0.0235(9) -0.0060(7) -0.0024(7) -0.0021(7)
C1 0.0355(13) 0.0161(11) 0.0314(12) -0.0059(9) -0.0021(10) 0.0017(9)
C2 0.0302(12) 0.0209(11) 0.0348(13) -0.0076(10) -0.0010(10) 0.0044(9)
C3 0.0305(12) 0.0259(12) 0.0275(11) -0.0032(9) -0.0055(9) 0.0017(9)
C4 0.0260(11) 0.0287(13) 0.0346(13) -0.0069(10) -0.0031(10) -0.0003(9)
C5 0.0282(12) 0.0299(13) 0.0333(13) -0.0046(10) 0.0068(10) -0.0074(10)
C6 0.0337(12) 0.0273(12) 0.0264(11) -0.0020(9) 0.0061(9) -0.0084(10)
C7 0.0361(12) 0.0216(11) 0.0260(11) -0.0065(9) -0.0039(9) -0.0052(9)
C8 0.0296(11) 0.0179(10) 0.0278(11) -0.0016(9) -0.0076(9) -0.0017(9)
C9 0.0337(12) 0.0236(12) 0.0352(13) -0.0061(10) -0.0102(10) -0.0041(10)
C10 0.0325(13) 0.0254(12) 0.0464(15) -0.0031(11) -0.0135(11) -0.0072(10)
C11 0.0270(12) 0.0337(14) 0.0508(16) -0.0008(12) -0.0040(11) -0.0087(10)
C12 0.0270(12) 0.0446(16) 0.0477(16) -0.0044(13) 0.0047(11) -0.0086(11)
C13 0.0336(14) 0.0485(17) 0.0396(15) -0.0151(13) 0.0057(11) -0.0093(12)
C14 0.0301(12) 0.0388(15) 0.0373(14) -0.0117(11) 0.0019(10) -0.0105(11)
C15 0.0236(11) 0.0232(11) 0.0297(11) 0.0002(9) -0.0023(9) -0.0039(9)
C16 0.0257(11) 0.0238(12) 0.0371(13) -0.0004(10) -0.0077(10) -0.0030(9)
C17 0.0296(11) 0.0211(11) 0.0262(11) -0.0053(9) 0.0049(9) -0.0015(9)
C18 0.0254(11) 0.0205(11) 0.0249(11) -0.0056(9) -0.0008(8) -0.0049(8)
C19 0.0259(11) 0.0251(11) 0.0237(11) -0.0043(9) 0.0030(8) -0.0076(9)
C20 0.0312(12) 0.0236(11) 0.0243(11) -0.0010(9) -0.0028(9) -0.0095(9)
C21 0.0308(12) 0.0216(11) 0.0313(12) -0.0009(9) -0.0103(10) -0.0039(9)
C22 0.0286(12) 0.0237(12) 0.0372(13) -0.0072(10) -0.0114(10) 0.0035(9)
C23 0.0219(10) 0.0303(13) 0.0301(12) -0.0095(10) -0.0035(9) 0.0007(9)
C24 0.0235(10) 0.0248(11) 0.0252(11) -0.0055(9) -0.0021(9) -0.0037(9)
C25 0.0227(10) 0.0194(10) 0.0248(10) -0.0047(8) -0.0040(8) -0.0029(8)
C26 0.0251(11) 0.0210(11) 0.0261(11) -0.0043(9) -0.0065(9) -0.0052(8)
C27 0.0294(12) 0.0239(12) 0.0369(13) -0.0048(10) -0.0020(10) -0.0084(9)
C28 0.0314(12) 0.0308(13) 0.0318(12) -0.0087(10) -0.0042(10) -0.0090(10)
C29 0.0523(18) 0.055(2) 0.0561(19) -0.0015(15) -0.0202(15) -0.0299(16)
C30 0.058(2) 0.074(3) 0.060(2) -0.0029(18) -0.0328(18) -0.0283(19)
C31 0.058(2) 0.067(2) 0.0404(16) -0.0039(15) -0.0265(15) -0.0054(17)
C32 0.062(2) 0.056(2) 0.0285(14) 0.0017(13) -0.0155(13) 0.0052(16)
C33 0.0570(18) 0.0368(15) 0.0272(13) 0.0009(11) -0.0028(12) -0.0035(13)
C34 0.0404(14) 0.0304(13) 0.0243(11) -0.0042(10) -0.0030(10) -0.0032(11)
C35 0.0316(12) 0.0298(12) 0.0214(11) -0.0080(9) -0.0037(9) 0.0005(10)
C36 0.0440(16) 0.0504(18) 0.0356(14) -0.0074(13) -0.0155(12) -0.0063(13)
C37 0.0343(12) 0.0198(11) 0.0271(11) 0.0014(9) -0.0031(9) -0.0052(9)
C38 0.0279(11) 0.0214(11) 0.0264(11) -0.0046(9) -0.0055(9) -0.0018(9)
C39 0.0378(13) 0.0212(12) 0.0373(13) -0.0045(10) -0.0101(11) 0.0024(10)
C40 0.0321(13) 0.0304(13) 0.0432(15) -0.0136(11) -0.0105(11) 0.0080(10)
C41 0.0256(12) 0.0569(18) 0.0380(14) -0.0253(13) -0.0031(10) 0.0024(12)
C42 0.0278(12) 0.064(2) 0.0321(13) -0.0239(13) 0.0031(10) -0.0127(12)
C43 0.0341(13) 0.0461(16) 0.0291(12) -0.0131(11) 0.0024(10) -0.0166(12)
C44 0.0284(11) 0.0308(13) 0.0262(11) -0.0091(10) 0.0000(9) -0.0081(10)
C45 0.0219(10) 0.0297(12) 0.0245(11) -0.0112(9) -0.0021(8) -0.0034(9)
C46 0.0258(11) 0.0365(14) 0.0314(12) -0.0167(10) -0.0058(9) 0.0018(10)
C47 0.071(2) 0.053(2) 0.061(2) 0.0075(17) -0.0132(19) -0.0247(19)

loop_
_atom_type_symbol
_atom_type_description
_atom_type_scat_dispersion_real
_atom_type_scat_dispersion_imag
_atom_type_scat_source
C C 0.0033 0.0016
;
International Tables for Crystallography
(Vol. C, Tables 4.2.6.8 and 6.1.1.4)
;
H H 0.0000 0.0000
;
International Tables for Crystallography
(Vol. C, Table 6.1.1.4)
;
Cl Cl 0.1484 0.1585
;
International Tables for Crystallography
(Vol. C, Tables 4.2.6.8 and 6.1.1.4)
;
N N 0.0061 0.0033
;
International Tables for Crystallography
(Vol. C, Tables 4.2.6.8 and 6.1.1.4)
;
O O 0.0106 0.0060
;
International Tables for Crystallography
(Vol. C, Tables 4.2.6.8 and 6.1.1.4)
;
Zn Zn 0.2839 1.4301
;
International Tables for Crystallography
(Vol. C, Tables 4.2.6.8 and 6.1.1.4)
;

loop_
_geom_angle_atom_site_label_1
_geom_angle_atom_site_label_2
_geom_angle_atom_site_label_3
_geom_angle
O3 Zn1 N3 114.77(7)
O3 Zn1 N4 103.76(7)
N3 Zn1 N4 105.05(8)
O3 Zn1 N1 160.67(7)
N3 Zn1 N1 82.73(8)
N4 Zn1 N1 77.87(7)
O3 Zn1 O1 88.32(7)
N3 Zn1 O1 119.87(7)
N4 Zn1 O1 122.97(7)
N1 Zn1 O1 75.17(7)
O3 Zn2 N5 129.51(8)
O3 Zn2 N6 104.16(7)
N5 Zn2 N6 107.16(7)
O3 Zn2 N2 139.13(8)
N5 Zn2 N2 85.16(8)
N6 Zn2 N2 80.09(8)
O3 Zn2 O2 85.43(6)
N5 Zn2 O2 84.33(7)
N6 Zn2 O2 152.80(7)
N2 Zn2 O2 76.36(7)
O7 Cl1 O5 109.43(14)
O7 Cl1 O6 110.55(19)
O5 Cl1 O6 108.34(14)
O7 Cl1 O4 110.02(13)
O5 Cl1 O4 109.20(14)
O6 Cl1 O4 109.27(16)
O11 Cl2 O9 109.77(19)
O11 Cl2 O10 109.47(16)
O9 Cl2 O10 108.46(14)
O11 Cl2 O8 109.68(15)
O9 Cl2 O8 109.20(13)
O10 Cl2 O8 110.24(13)
O15 Cl3 O13 109.8(3)
O15 Cl3 O12 109.2(2)
O13 Cl3 O12 111.86(18)
O15 Cl3 O14 107.3(3)
O13 Cl3 O14 105.60(19)
O12 Cl3 O14 112.9(2)
C3 O1 C2 112.50(18)
C3 O1 Zn1 126.25(14)
C2 O1 Zn1 117.80(14)
C5 O2 C4 111.17(18)
C5 O2 Zn2 107.92(14)
C4 O2 Zn2 124.31(14)
Zn2 O3 Zn1 129.99(9)
Zn2 O3 H8 114(3)
Zn1 O3 H8 110(3)
C47 O16 H16 109.5
C17 N1 C7 111.82(19)
C17 N1 C1 113.45(19)
C7 N1 C1 109.74(18)
C17 N1 Zn1 106.22(14)
C7 N1 Zn1 104.66(14)
C1 N1 Zn1 110.54(14)
C37 N2 C6 111.23(19)
C37 N2 C27 109.08(19)
C6 N2 C27 111.86(19)
C37 N2 Zn2 108.54(14)
C6 N2 Zn2 111.48(14)
C27 N2 Zn2 104.38(14)
C8 N3 C15 119.2(2)
C8 N3 Zn1 111.47(16)
C15 N3 Zn1 129.14(16)
C18 N4 C25 119.84(19)
C18 N4 Zn1 113.46(15)
C25 N4 Zn1 126.51(15)
C28 N5 C35 119.4(2)
C28 N5 Zn2 110.93(16)
C35 N5 Zn2 129.27(16)
C38 N6 C45 119.2(2)
C38 N6 Zn2 114.21(15)
C45 N6 Zn2 126.31(16)
N1 C1 C2 110.43(19)
N1 C1 H1A 109.6
C2 C1 H1A 109.6
N1 C1 H1B 109.6
C2 C1 H1B 109.6
H1A C1 H1B 108.1
O1 C2 C1 107.22(19)
O1 C2 H2A 110.3
C1 C2 H2A 110.3
O1 C2 H2B 110.3
C1 C2 H2B 110.3
H2A C2 H2B 108.5
O1 C3 C4 112.7(2)
O1 C3 H3A 109.0
C4 C3 H3A 109.0
O1 C3 H3B 109.0
C4 C3 H3B 109.0
H3A C3 H3B 107.8
O2 C4 C3 109.32(19)
O2 C4 H4A 109.8
C3 C4 H4A 109.8
O2 C4 H4B 109.8
C3 C4 H4B 109.8
H4A C4 H4B 108.3
O2 C5 C6 107.28(19)
O2 C5 H5A 110.3
C6 C5 H5A 110.3
O2 C5 H5B 110.3
C6 C5 H5B 110.3
H5A C5 H5B 108.5
N2 C6 C5 111.7(2)
N2 C6 H6A 109.3
C5 C6 H6A 109.3
N2 C6 H6B 109.3
C5 C6 H6B 109.3
H6A C6 H6B 107.9
N1 C7 C8 111.94(19)
N1 C7 H7A 109.2
C8 C7 H7A 109.2
N1 C7 H7B 109.2
C8 C7 H7B 109.2
H7A C7 H7B 107.9
N3 C8 C9 122.4(2)
N3 C8 C7 118.0(2)
C9 C8 C7 119.5(2)
C10 C9 C8 119.6(2)
C10 C9 H9 120.2
C8 C9 H9 120.2
C9 C10 C16 119.6(2)
C9 C10 H10 120.2
C16 C10 H10 120.2
C12 C11 C16 120.6(3)
C12 C11 H11 119.7
C16 C11 H11 119.7
C11 C12 C13 120.4(3)
C11 C12 H12 119.8
C13 C12 H12 119.8
C14 C13 C12 120.7(3)
C14 C13 H13 119.6
C12 C13 H13 119.6
C13 C14 C15 120.1(3)
C13 C14 H14 120.0
C15 C14 H14 120.0
N3 C15 C14 120.0(2)
N3 C15 C16 120.5(2)
C14 C15 C16 119.5(2)
C10 C16 C15 118.6(2)
C10 C16 C11 122.7(2)
C15 C16 C11 118.7(2)
N1 C17 C18 109.53(18)
N1 C17 H17A 109.8
C18 C17 H17A 109.8
N1 C17 H17B 109.8
C18 C17 H17B 109.8
H17A C17 H17B 108.2
N4 C18 C19 122.3(2)
N4 C18 C17 117.0(2)
C19 C18 C17 120.7(2)
C20 C19 C18 119.0(2)
C20 C19 H19 120.5
C18 C19 H19 120.5
C19 C20 C26 120.1(2)
C19 C20 H20 120.0
C26 C20 H20 120.0
C22 C21 C26 120.0(2)
C22 C21 H21 120.0
C26 C21 H21 120.0
C21 C22 C23 120.9(2)
C21 C22 H22 119.6
C23 C22 H22 119.6
C24 C23 C22 120.4(2)
C24 C23 H23 119.8
C22 C23 H23 119.8
C23 C24 C25 119.7(2)
C23 C24 H24 120.1
C25 C24 H24 120.1
N4 C25 C24 119.2(2)
N4 C25 C26 120.8(2)
C24 C25 C26 119.9(2)
C20 C26 C21 123.3(2)
C20 C26 C25 117.7(2)
C21 C26 C25 119.0(2)
N2 C27 C28 114.6(2)
N2 C27 H27A 108.6
C28 C27 H27A 108.6
N2 C27 H27B 108.6
C28 C27 H27B 108.6
H27A C27 H27B 107.6
N5 C28 C29 122.2(3)
N5 C28 C27 118.9(2)
C29 C28 C27 118.9(2)
C30 C29 C28 119.1(3)
C30 C29 H29 120.5
C28 C29 H29 120.5
C29 C30 C36 120.8(3)
C29 C30 H30 119.6
C36 C30 H30 119.6
C32 C31 C36 120.5(3)
C32 C31 H31 119.7
C36 C31 H31 119.7
C31 C32 C33 120.4(3)
C31 C32 H32 119.8
C33 C32 H32 119.8
C34 C33 C32 120.5(3)
C34 C33 H33 119.7
C32 C33 H33 119.7
C33 C34 C35 120.0(3)
C33 C34 H34 120.0
C35 C34 H34 120.0
N5 C35 C34 119.6(2)
N5 C35 C36 121.1(2)
C34 C35 C36 119.3(2)
C30 C36 C31 123.3(3)
C30 C36 C35 117.4(3)
C31 C36 C35 119.3(3)
N2 C37 C38 111.04(19)
N2 C37 H37A 109.4
C38 C37 H37A 109.4
N2 C37 H37B 109.4
C38 C37 H37B 109.4
H37A C37 H37B 108.0
N6 C38 C39 122.8(2)
N6 C38 C37 117.5(2)
C39 C38 C37 119.6(2)
C40 C39 C38 119.0(2)
C40 C39 H39 120.5
C38 C39 H39 120.5
C39 C40 C46 119.9(2)
C39 C40 H40 120.1
C46 C40 H40 120.1
C42 C41 C46 120.5(3)
C42 C41 H41 119.8
C46 C41 H41 119.8
C41 C42 C43 120.8(3)
C41 C42 H42 119.6
C43 C42 H42 119.6
C44 C43 C42 120.1(3)
C44 C43 H43 120.0
C42 C43 H43 120.0
C43 C44 C45 120.4(2)
C43 C44 H44 119.8
C45 C44 H44 119.8
N6 C45 C44 119.4(2)
N6 C45 C46 121.0(2)
C44 C45 C46 119.6(2)
C40 C46 C45 118.0(2)
C40 C46 C41 123.4(2)
C45 C46 C41 118.6(3)
O16 C47 H47A 109.5
O16 C47 H47B 109.5
H47A C47 H47B 109.5
O16 C47 H47C 109.5
H47A C47 H47C 109.5
H47B C47 H47C 109.5

loop_
_geom_bond_atom_site_label_1
_geom_bond_atom_site_label_2
_geom_bond_distance
Zn1 O3 1.9500(16)
Zn1 N3 2.086(2)
Zn1 N4 2.0937(19)
Zn1 N1 2.1329(19)
Zn1 O1 2.1980(16)
Zn2 O3 1.9181(17)
Zn2 N5 2.0667(19)
Zn2 N6 2.0938(19)
Zn2 N2 2.1059(19)
Zn2 O2 2.4156(17)
Cl1 O7 1.428(2)
Cl1 O5 1.433(2)
Cl1 O6 1.436(2)
Cl1 O4 1.440(2)
Cl2 O11 1.426(3)
Cl2 O9 1.435(2)
Cl2 O10 1.436(2)
Cl2 O8 1.4373(19)
Cl3 O15 1.394(4)
Cl3 O13 1.409(3)
Cl3 O12 1.416(3)
Cl3 O14 1.427(3)
O1 C3 1.430(3)
O1 C2 1.442(3)
O2 C5 1.435(3)
O2 C4 1.439(3)
O3 H8 0.71(3)
O16 C47 1.369(5)
O16 H16 0.8400
N1 C17 1.476(3)
N1 C7 1.477(3)
N1 C1 1.486(3)
N2 C37 1.480(3)
N2 C6 1.485(3)
N2 C27 1.489(3)
N3 C8 1.331(3)
N3 C15 1.385(3)
N4 C18 1.321(3)
N4 C25 1.377(3)
N5 C28 1.320(3)
N5 C35 1.382(3)
N6 C38 1.323(3)
N6 C45 1.374(3)
C1 C2 1.511(4)
C1 H1A 0.9900
C1 H1B 0.9900
C2 H2A 0.9900
C2 H2B 0.9900
C3 C4 1.505(4)
C3 H3A 0.9900
C3 H3B 0.9900
C4 H4A 0.9900
C4 H4B 0.9900
C5 C6 1.507(4)
C5 H5A 0.9900
C5 H5B 0.9900
C6 H6A 0.9900
C6 H6B 0.9900
C7 C8 1.508(3)
C7 H7A 0.9900
C7 H7B 0.9900
C8 C9 1.410(3)
C9 C10 1.363(4)
C9 H9 0.9500
C10 C16 1.410(4)
C10 H10 0.9500
C11 C12 1.353(4)
C11 C16 1.424(4)
C11 H11 0.9500
C12 C13 1.406(4)
C12 H12 0.9500
C13 C14 1.376(4)
C13 H13 0.9500
C14 C15 1.401(4)
C14 H14 0.9500
C15 C16 1.420(3)
C17 C18 1.517(3)
C17 H17A 0.9900
C17 H17B 0.9900
C18 C19 1.414(3)
C19 C20 1.366(3)
C19 H19 0.9500
C20 C26 1.416(3)
C20 H20 0.9500
C21 C22 1.367(4)
C21 C26 1.417(3)
C21 H21 0.9500
C22 C23 1.411(4)
C22 H22 0.9500
C23 C24 1.373(3)
C23 H23 0.9500
C24 C25 1.413(3)
C24 H24 0.9500
C25 C26 1.418(3)
C27 C28 1.504(4)
C27 H27A 0.9900
C27 H27B 0.9900
C28 C29 1.419(4)
C29 C30 1.352(5)
C29 H29 0.9500
C30 C36 1.407(5)
C30 H30 0.9500
C31 C32 1.352(5)
C31 C36 1.412(4)
C31 H31 0.9500
C32 C33 1.405(5)
C32 H32 0.9500
C33 C34 1.380(4)
C33 H33 0.9500
C34 C35 1.398(4)
C34 H34 0.9500
C35 C36 1.417(4)
C37 C38 1.507(3)
C37 H37A 0.9900
C37 H37B 0.9900
C38 C39 1.409(3)
C39 C40 1.362(4)
C39 H39 0.9500
C40 C46 1.412(4)
C40 H40 0.9500
C41 C42 1.362(5)
C41 C46 1.422(4)
C41 H41 0.9500
C42 C43 1.405(4)
C42 H42 0.9500
C43 C44 1.373(3)
C43 H43 0.9500
C44 C45 1.408(3)
C44 H44 0.9500
C45 C46 1.416(3)
C47 H47A 0.9800
C47 H47B 0.9800
C47 H47C 0.9800

loop_
_geom_hbond_atom_site_label_D
_geom_hbond_atom_site_label_H
_geom_hbond_atom_site_label_A
_geom_hbond_site_symmetry_A
_geom_hbond_distance_DA
_geom_hbond_distance_DH
_geom_hbond_distance_HA
_geom_hbond_angle_DHA
_geom_hbond_publ_flag
O3 H8 O16 2_656 2.756(3) 0.71(3) 2.05(3) 174(4) no
O16 H16 O12 . 2.809(4) 0.840 1.991 164.4 no

loop_
_geom_torsion_atom_site_label_1
_geom_torsion_atom_site_label_2
_geom_torsion_atom_site_label_3
_geom_torsion_atom_site_label_4
_geom_torsion
C17 N1 C1 C2 70.7(3)
C7 N1 C1 C2 -163.4(2)
Zn1 N1 C1 C2 -48.5(2)
C3 O1 C2 C1 -176.98(19)
Zn1 O1 C2 C1 -16.6(2)
N1 C1 C2 O1 41.1(3)
C2 O1 C3 C4 82.8(2)
Zn1 O1 C3 C4 -75.6(2)
C5 O2 C4 C3 -178.1(2)
Zn2 O2 C4 C3 50.3(2)
O1 C3 C4 O2 58.9(3)
C4 O2 C5 C6 -176.0(2)
Zn2 O2 C5 C6 -36.5(2)
C37 N2 C6 C5 -169.1(2)
C27 N2 C6 C5 68.6(3)
Zn2 N2 C6 C5 -47.8(2)
O2 C5 C6 N2 56.8(3)
C17 N1 C7 C8 -149.76(19)
C1 N1 C7 C8 83.4(2)
Zn1 N1 C7 C8 -35.2(2)
C15 N3 C8 C9 -3.0(3)
Zn1 N3 C8 C9 172.75(18)
C15 N3 C8 C7 172.9(2)
Zn1 N3 C8 C7 -11.3(3)
N1 C7 C8 N3 33.3(3)
N1 C7 C8 C9 -150.6(2)
N3 C8 C9 C10 2.0(4)
C7 C8 C9 C10 -173.9(2)
C8 C9 C10 C16 -0.2(4)
C16 C11 C12 C13 -0.1(4)
C11 C12 C13 C14 -0.8(5)
C12 C13 C14 C15 0.7(5)
C8 N3 C15 C14 -176.1(2)
Zn1 N3 C15 C14 9.0(3)
C8 N3 C15 C16 2.4(3)
Zn1 N3 C15 C16 -172.57(17)
C13 C14 C15 N3 179.0(3)
C13 C14 C15 C16 0.5(4)
C9 C10 C16 C15 -0.4(4)
C9 C10 C16 C11 178.8(2)
N3 C15 C16 C10 -0.7(3)
C14 C15 C16 C10 177.8(2)
N3 C15 C16 C11 -179.9(2)
C14 C15 C16 C11 -1.4(4)
C12 C11 C16 C10 -177.9(3)
C12 C11 C16 C15 1.2(4)
C7 N1 C17 C18 74.8(2)
C1 N1 C17 C18 -160.47(19)
Zn1 N1 C17 C18 -38.8(2)
C25 N4 C18 C19 4.6(3)
Zn1 N4 C18 C19 -170.70(18)
C25 N4 C18 C17 -174.2(2)
Zn1 N4 C18 C17 10.5(3)
N1 C17 C18 N4 20.2(3)
N1 C17 C18 C19 -158.7(2)
N4 C18 C19 C20 -1.6(4)
C17 C18 C19 C20 177.2(2)
C18 C19 C20 C26 -2.4(3)
C26 C21 C22 C23 -0.8(4)
C21 C22 C23 C24 1.6(4)
C22 C23 C24 C25 -0.7(3)
C18 N4 C25 C24 173.6(2)
Zn1 N4 C25 C24 -11.8(3)
C18 N4 C25 C26 -3.6(3)
Zn1 N4 C25 C26 171.05(16)
C23 C24 C25 N4 -178.3(2)
C23 C24 C25 C26 -1.1(3)
C19 C20 C26 C21 -176.1(2)
C19 C20 C26 C25 3.3(3)
C22 C21 C26 C20 178.4(2)
C22 C21 C26 C25 -1.0(3)
N4 C25 C26 C20 -0.3(3)
C24 C25 C26 C20 -177.5(2)
N4 C25 C26 C21 179.1(2)
C24 C25 C26 C21 1.9(3)
C37 N2 C27 C28 141.7(2)
C6 N2 C27 C28 -94.8(2)
Zn2 N2 C27 C28 25.9(2)
C35 N5 C28 C29 0.8(4)
Zn2 N5 C28 C29 -172.5(2)
C35 N5 C28 C27 -177.0(2)
Zn2 N5 C28 C27 9.6(3)
N2 C27 C28 N5 -25.7(3)
N2 C27 C28 C29 156.4(3)
N5 C28 C29 C30 -0.3(5)
C27 C28 C29 C30 177.5(3)
C28 C29 C30 C36 -0.1(6)
C36 C31 C32 C33 -0.6(5)
C31 C32 C33 C34 -0.4(5)
C32 C33 C34 C35 1.2(4)
C28 N5 C35 C34 179.3(2)
Zn2 N5 C35 C34 -8.7(3)
C28 N5 C35 C36 -1.0(4)
Zn2 N5 C35 C36 171.0(2)
C33 C34 C35 N5 178.7(2)
C33 C34 C35 C36 -1.0(4)
C29 C30 C36 C31 -179.7(4)
C29 C30 C36 C35 -0.1(6)
C32 C31 C36 C30 -179.6(4)
C32 C31 C36 C35 0.8(5)
N5 C35 C36 C30 0.7(4)
C34 C35 C36 C30 -179.6(3)
N5 C35 C36 C31 -179.7(3)
C34 C35 C36 C31 0.0(4)
C6 N2 C37 C38 154.4(2)
C27 N2 C37 C38 -81.8(2)
Zn2 N2 C37 C38 31.4(2)
C45 N6 C38 C39 1.6(3)
Zn2 N6 C38 C39 176.00(19)
C45 N6 C38 C37 -173.5(2)
Zn2 N6 C38 C37 0.9(3)
N2 C37 C38 N6 -22.2(3)
N2 C37 C38 C39 162.5(2)
N6 C38 C39 C40 -2.5(4)
C37 C38 C39 C40 172.6(2)
C38 C39 C40 C46 1.0(4)
C46 C41 C42 C43 -0.9(4)
C41 C42 C43 C44 0.1(4)
C42 C43 C44 C45 0.2(4)
C38 N6 C45 C44 -179.6(2)
Zn2 N6 C45 C44 6.8(3)
C38 N6 C45 C46 0.6(3)
Zn2 N6 C45 C46 -173.03(16)
C43 C44 C45 N6 -179.5(2)
C43 C44 C45 C46 0.3(4)
C39 C40 C46 C45 1.0(4)
C39 C40 C46 C41 -179.7(3)
N6 C45 C46 C40 -1.9(3)
C44 C45 C46 C40 178.3(2)
N6 C45 C46 C41 178.8(2)
C44 C45 C46 C41 -1.1(3)
C42 C41 C46 C40 -177.9(3)
C42 C41 C46 C45 1.4(4)
